data_4036637
loop_
_publ_author_name
'Zeng, Xue-Mei'
'Xie, Jian-Wu'

_publ_section_title
;
 Enantioselective Synthesis of Ring-Fused Spiroannulated 1,2,3-Thiadiazole
 Derivatives.
;
_journal_issue 9
_journal_name_full 'The Journal of organic chemistry'
_journal_page_first 3553
_journal_page_last 3559
_journal_paper_doi 10.1021/acs.joc.6b00127
_journal_volume 81
_journal_year 2016
_chemical_formula_moiety 'C25 H29 N3 O5 S'
_chemical_formula_sum 'C25 H29 N3 O5 S'
_chemical_formula_weight 483.6
_space_group_IT_number 4
_space_group_name_Hall 'P 2yb'
_space_group_name_H-M_alt 'P 1 21 1'
_symmetry_cell_setting monoclinic
_symmetry_space_group_name_H-M 'P 1 21 1'
_atom_sites_solution_primary direct
_atom_sites_solution_secondary difmap
_audit_creation_method SHELXL-97
_cell_angle_alpha 90.00
_cell_angle_beta 100.5210(10)
_cell_angle_gamma 90.00
_cell_formula_units_Z 2
_cell_length_a 8.6809(2)
_cell_length_b 14.1972(3)
_cell_length_c 10.4181(3)
_cell_measurement_reflns_used 9926
_cell_measurement_temperature 296(2)
_cell_measurement_theta_max 26.24
_cell_measurement_theta_min 2.39
_cell_volume 1262.39(5)
_computing_cell_refinement 'Bruker SMART'
_computing_data_collection 'Bruker SMART'
_computing_data_reduction 'Bruker SAINT'
_computing_molecular_graphics 'Bruker SHELXTL'
_computing_publication_material 'Bruker SHELXTL'
_computing_structure_refinement 'SHELXL-97 (Sheldrick, 1997)'
_computing_structure_solution 'SHELXS-97 (Sheldrick, 1990)'
_diffrn_ambient_temperature 296(2)
_diffrn_measured_fraction_theta_full 0.997
_diffrn_measured_fraction_theta_max 0.997
_diffrn_measurement_device_type 'CCD area detector'
_diffrn_measurement_method 'phi and omega scans'
_diffrn_radiation_monochromator graphite
_diffrn_radiation_source 'fine-focus sealed tube'
_diffrn_radiation_type MoK\a
_diffrn_radiation_wavelength 0.71073
_diffrn_reflns_av_R_equivalents 0.0381
_diffrn_reflns_av_sigmaI/netI 0.0310
_diffrn_reflns_limit_h_max 11
_diffrn_reflns_limit_h_min -11
_diffrn_reflns_limit_k_max 18
_diffrn_reflns_limit_k_min -18
_diffrn_reflns_limit_l_max 13
_diffrn_reflns_limit_l_min -13
_diffrn_reflns_number 25042
_diffrn_reflns_theta_full 27.52
_diffrn_reflns_theta_max 27.52
_diffrn_reflns_theta_min 1.99
_exptl_absorpt_coefficient_mu 0.168
_exptl_absorpt_correction_type none
_exptl_crystal_density_diffrn 1.272
_exptl_crystal_density_meas 0
_exptl_crystal_density_method 'not measured'
_exptl_crystal_description strip
_exptl_crystal_F_000 512
_refine_diff_density_max 0.235
_refine_diff_density_min -0.235
_refine_diff_density_rms 0.034
_refine_ls_abs_structure_details 'Flack H D (1983), Acta Cryst. A39, 876-881'
_refine_ls_abs_structure_Flack -0.02(5)
_refine_ls_extinction_coef 0.036(3)
_refine_ls_extinction_expression Fc^*^=kFc[1+0.001xFc^2^\l^3^/sin(2\q)]^-1/4^
_refine_ls_extinction_method SHELXL
_refine_ls_goodness_of_fit_ref 1.043
_refine_ls_matrix_type full
_refine_ls_number_parameters 308
_refine_ls_number_reflns 5806
_refine_ls_number_restraints 1
_refine_ls_restrained_S_all 1.043
_refine_ls_R_factor_all 0.0397
_refine_ls_R_factor_gt 0.0331
_refine_ls_shift/su_max 0.001
_refine_ls_shift/su_mean 0.000
_refine_ls_structure_factor_coef Fsqd
_refine_ls_weighting_details 'calc w=1/[\s^2^(Fo^2^)+(0.0455P)^2^+0.1358P] where P=(Fo^2^+2Fc^2^)/3'
_refine_ls_weighting_scheme calc
_refine_ls_wR_factor_gt 0.0810
_refine_ls_wR_factor_ref 0.0861
_reflns_number_gt 5200
_reflns_number_total 5806
_reflns_threshold_expression >2sigma(I)
_cod_data_source_file jo6b00127_si_004.cif
_cod_data_source_block a
_cod_depositor_comments
;
The following automatic conversions were performed:

data item '_symmetry_cell_setting' value 'Monoclinic' was changed to
'monoclinic' in accordance with the
/home/saulius/struct/COD-crude-data/automatic-downloads/DataCite-retrospective/ACS/depositions/lib/dictionaries/cif_core.dic
dictionary named 'cif_core.dic' version 2.4.2 last updated on
2011-04-26.

Automatic conversion script
Id: cif_fix_values 6909 2019-04-08 15:41:33Z antanas 

2020-10-10
Z value and formula fixed to values more according to usual
chemical conventions.                 miguel
;
_cod_original_formula_sum 'C3.13 H3.63 N0.38 O0.63 S0.13'
_cod_original_formula_weight 60.45
_cod_original_formula_moiety 'C3.13 H3.63 N0.38 O0.63 S0.13'
_cod_original_formula_units_Z 16
_cod_original_sg_symbol_H-M P2(1)
_cod_database_code 4036637

loop_
_symmetry_equiv_pos_as_xyz
'x, y, z'
'-x, y+1/2, -z'

loop_
_atom_site_label
_atom_site_type_symbol
_atom_site_fract_x
_atom_site_fract_y
_atom_site_fract_z
_atom_site_U_iso_or_equiv
_atom_site_adp_type
_atom_site_occupancy
_atom_site_symmetry_multiplicity
_atom_site_calc_flag
_atom_site_refinement_flags
S1 S 0.15178(6) 0.08435(3) 0.44926(5) 0.04874(12) Uani 1 1 d .
N1 N 0.02758(14) -0.18808(8) 0.41543(12) 0.0313(3) Uani 1 1 d .
O1 O 0.38268(15) -0.14028(11) 0.44807(14) 0.0591(4) Uani 1 1 d .
C1 C 0.29313(19) -0.14884(12) 0.52280(16) 0.0378(3) Uani 1 1 d .
N2 N 0.09730(15) -0.27608(9) 0.41162(12) 0.0347(3) Uani 1 1 d .
H2A H 0.1038 -0.3147 0.4760 0.042 Uiso 1 1 calc R
O2 O -0.19977(15) -0.24418(9) 0.29537(14) 0.0529(3) Uani 1 1 d .
C2 C 0.12137(17) -0.10965(10) 0.48493(15) 0.0314(3) Uani 1 1 d .
O3 O -0.17830(12) -0.09324(8) 0.36516(11) 0.0393(3) Uani 1 1 d .
N3 N 0.12866(16) -0.05111(9) 0.26953(13) 0.0355(3) Uani 1 1 d .
H3A H 0.1199 -0.1108 0.2559 0.043 Uiso 1 1 calc R
C3 C 0.0624(2) -0.08228(13) 0.61002(15) 0.0399(4) Uani 1 1 d .
H3B H 0.1249 -0.0306 0.6524 0.048 Uiso 1 1 calc R
H3C H -0.0454 -0.0611 0.5878 0.048 Uiso 1 1 calc R
O4 O 0.16834(15) -0.24425(8) 0.21515(11) 0.0430(3) Uani 1 1 d .
C4 C 0.0725(2) -0.16595(15) 0.70420(16) 0.0477(4) Uani 1 1 d .
H4A H 0.0354 -0.1467 0.7825 0.057 Uiso 1 1 calc R
H4B H 0.0052 -0.2163 0.6635 0.057 Uiso 1 1 calc R
O5 O 0.20001(14) -0.38845(8) 0.30794(12) 0.0415(3) Uani 1 1 d .
C5 C 0.2369(2) -0.20170(12) 0.74045(17) 0.0450(4) Uani 1 1 d .
C6 C 0.2912(3) -0.24283(15) 0.86221(19) 0.0616(5) Uani 1 1 d .
H6A H 0.2245 -0.2483 0.9223 0.074 Uiso 1 1 calc R
C7 C 0.4434(4) -0.27545(19) 0.8937(2) 0.0784(7) Uani 1 1 d .
H7A H 0.4785 -0.3023 0.9753 0.094 Uiso 1 1 calc R
C8 C 0.5427(3) -0.26885(17) 0.8068(3) 0.0749(7) Uani 1 1 d .
H8A H 0.6446 -0.2915 0.8295 0.090 Uiso 1 1 calc R
C9 C 0.4935(2) -0.22872(14) 0.6850(2) 0.0575(5) Uani 1 1 d .
H9A H 0.5611 -0.2250 0.6254 0.069 Uiso 1 1 calc R
C10 C 0.3398(2) -0.19366(12) 0.65281(17) 0.0410(4) Uani 1 1 d .
C11 C 0.12809(17) -0.02500(11) 0.39163(15) 0.0327(3) Uani 1 1 d .
C12 C 0.14139(18) 0.00318(11) 0.15791(15) 0.0355(3) Uani 1 1 d .
C13 C 0.0695(2) 0.09032(14) 0.13010(18) 0.0466(4) Uani 1 1 d .
H13A H 0.0125 0.1177 0.1878 0.056 Uiso 1 1 calc R
C14 C 0.0841(2) 0.13557(15) 0.0154(2) 0.0569(5) Uani 1 1 d .
H14A H 0.0359 0.1937 -0.0037 0.068 Uiso 1 1 calc R
C15 C 0.1683(2) 0.09651(16) -0.07112(19) 0.0578(5) Uani 1 1 d .
H15A H 0.1785 0.1283 -0.1471 0.069 Uiso 1 1 calc R
C16 C 0.2370(2) 0.00985(16) -0.04368(18) 0.0550(5) Uani 1 1 d .
H16A H 0.2927 -0.0176 -0.1022 0.066 Uiso 1 1 calc R
C17 C 0.2240(2) -0.03684(13) 0.07032(16) 0.0443(4) Uani 1 1 d .
H17A H 0.2711 -0.0954 0.0881 0.053 Uiso 1 1 calc R
C18 C -0.12674(18) -0.18041(11) 0.35205(15) 0.0352(3) Uani 1 1 d .
C19 C -0.33460(19) -0.06955(14) 0.29254(18) 0.0454(4) Uani 1 1 d .
H19A H -0.4077 -0.1210 0.2999 0.054 Uiso 1 1 calc R
C20 C -0.3240(3) -0.0543(2) 0.1512(2) 0.0778(7) Uani 1 1 d .
H20A H -0.2932 -0.1120 0.1149 0.117 Uiso 1 1 calc R
H20B H -0.2477 -0.0064 0.1450 0.117 Uiso 1 1 calc R
H20C H -0.4243 -0.0349 0.1037 0.117 Uiso 1 1 calc R
C21 C -0.3818(3) 0.01714(18) 0.3586(3) 0.0697(6) Uani 1 1 d .
H21A H -0.3868 0.0028 0.4478 0.105 Uiso 1 1 calc R
H21B H -0.4827 0.0380 0.3142 0.105 Uiso 1 1 calc R
H21C H -0.3060 0.0660 0.3560 0.105 Uiso 1 1 calc R
C22 C 0.15539(18) -0.29928(11) 0.30144(15) 0.0335(3) Uani 1 1 d .
C23 C 0.2993(2) -0.41823(14) 0.21550(17) 0.0475(4) Uani 1 1 d .
H23A H 0.2641 -0.3870 0.1314 0.057 Uiso 1 1 calc R
C24 C 0.4642(3) -0.3894(3) 0.2690(3) 0.0938(10) Uani 1 1 d .
H24A H 0.4702 -0.3220 0.2750 0.141 Uiso 1 1 calc R
H24B H 0.5320 -0.4115 0.2122 0.141 Uiso 1 1 calc R
H24C H 0.4964 -0.4163 0.3543 0.141 Uiso 1 1 calc R
C25 C 0.2732(4) -0.52221(17) 0.1996(3) 0.0862(9) Uani 1 1 d .
H25A H 0.1653 -0.5340 0.1630 0.129 Uiso 1 1 calc R
H25B H 0.2992 -0.5523 0.2833 0.129 Uiso 1 1 calc R
H25C H 0.3385 -0.5469 0.1425 0.129 Uiso 1 1 calc R

loop_
_atom_site_aniso_label
_atom_site_aniso_U_11
_atom_site_aniso_U_22
_atom_site_aniso_U_33
_atom_site_aniso_U_23
_atom_site_aniso_U_13
_atom_site_aniso_U_12
S1 0.0626(3) 0.02984(19) 0.0544(3) -0.00932(19) 0.0124(2) -0.00333(19)
N1 0.0337(6) 0.0257(6) 0.0344(6) -0.0025(5) 0.0061(5) 0.0027(5)
O1 0.0416(7) 0.0732(10) 0.0665(9) 0.0195(7) 0.0203(6) 0.0130(6)
C1 0.0334(8) 0.0363(8) 0.0425(8) 0.0001(7) 0.0042(6) 0.0000(6)
N2 0.0440(7) 0.0269(6) 0.0355(6) 0.0023(5) 0.0131(5) 0.0055(5)
O2 0.0468(7) 0.0404(7) 0.0688(8) -0.0162(6) 0.0035(6) -0.0045(6)
C2 0.0350(7) 0.0292(7) 0.0303(7) -0.0020(5) 0.0068(6) 0.0011(6)
O3 0.0345(5) 0.0350(6) 0.0460(6) -0.0048(5) 0.0007(5) 0.0050(5)
N3 0.0487(7) 0.0242(6) 0.0342(6) 0.0003(5) 0.0090(5) -0.0022(5)
C3 0.0459(9) 0.0435(9) 0.0307(7) -0.0053(7) 0.0080(6) 0.0064(7)
O4 0.0638(8) 0.0297(6) 0.0389(6) 0.0019(5) 0.0186(5) 0.0031(5)
C4 0.0577(10) 0.0550(11) 0.0321(8) 0.0017(8) 0.0129(7) -0.0001(8)
O5 0.0517(7) 0.0311(6) 0.0469(6) 0.0038(5) 0.0225(5) 0.0090(5)
C5 0.0611(11) 0.0352(9) 0.0351(8) 0.0002(6) -0.0008(7) -0.0037(8)
C6 0.0900(16) 0.0484(11) 0.0414(10) 0.0066(9) -0.0018(10) -0.0010(11)
C7 0.0996(19) 0.0619(14) 0.0597(13) 0.0165(11) -0.0228(13) 0.0085(13)
C8 0.0644(13) 0.0588(13) 0.0861(17) 0.0136(13) -0.0272(13) 0.0068(11)
C9 0.0454(10) 0.0437(11) 0.0761(13) 0.0037(9) -0.0082(9) 0.0013(8)
C10 0.0431(8) 0.0303(8) 0.0450(9) -0.0002(6) -0.0036(7) -0.0026(6)
C11 0.0324(7) 0.0299(7) 0.0360(7) -0.0008(6) 0.0068(6) 0.0008(6)
C12 0.0362(7) 0.0336(8) 0.0349(8) 0.0035(6) 0.0013(6) -0.0060(6)
C13 0.0444(9) 0.0420(9) 0.0511(9) 0.0097(8) 0.0025(7) 0.0012(8)
C14 0.0545(10) 0.0461(11) 0.0637(12) 0.0222(9) -0.0067(9) -0.0027(9)
C15 0.0608(11) 0.0645(14) 0.0437(9) 0.0225(9) -0.0024(8) -0.0191(10)
C16 0.0602(11) 0.0663(13) 0.0396(9) 0.0069(9) 0.0118(8) -0.0115(10)
C17 0.0514(9) 0.0426(9) 0.0386(8) 0.0047(7) 0.0076(7) -0.0027(8)
C18 0.0372(8) 0.0339(8) 0.0355(8) -0.0034(6) 0.0093(6) -0.0011(6)
C19 0.0294(7) 0.0501(10) 0.0553(10) 0.0040(8) 0.0039(7) 0.0029(7)
C20 0.0592(13) 0.115(2) 0.0551(12) 0.0162(13) 0.0000(10) 0.0117(13)
C21 0.0552(11) 0.0574(13) 0.0947(17) -0.0029(12) 0.0087(11) 0.0204(10)
C22 0.0354(7) 0.0292(7) 0.0363(8) -0.0021(6) 0.0077(6) 0.0008(6)
C23 0.0591(10) 0.0422(9) 0.0473(9) 0.0026(8) 0.0259(8) 0.0146(9)
C24 0.0520(13) 0.127(3) 0.110(2) -0.0067(18) 0.0328(14) 0.0060(14)
C25 0.138(2) 0.0431(12) 0.0939(18) -0.0048(12) 0.0644(18) 0.0210(14)

loop_
_atom_type_symbol
_atom_type_description
_atom_type_scat_dispersion_real
_atom_type_scat_dispersion_imag
_atom_type_scat_source
C C 0.0033 0.0016 'International Tables Vol C Tables 4.2.6.8 and 6.1.1.4'
H H 0.0000 0.0000 'International Tables Vol C Tables 4.2.6.8 and 6.1.1.4'
N N 0.0061 0.0033 'International Tables Vol C Tables 4.2.6.8 and 6.1.1.4'
O O 0.0106 0.0060 'International Tables Vol C Tables 4.2.6.8 and 6.1.1.4'
S S 0.1246 0.1234 'International Tables Vol C Tables 4.2.6.8 and 6.1.1.4'

loop_
_geom_angle_atom_site_label_1
_geom_angle_atom_site_label_2
_geom_angle_atom_site_label_3
_geom_angle
C18 N1 N2 116.39(12)
C18 N1 C2 124.68(12)
N2 N1 C2 118.93(11)
O1 C1 C10 122.22(15)
O1 C1 C2 119.81(14)
C10 C1 C2 117.95(13)
C22 N2 N1 117.80(12)
N1 C2 C3 111.42(12)
N1 C2 C11 110.75(12)
C3 C2 C11 113.07(13)
N1 C2 C1 105.48(11)
C3 C2 C1 108.94(13)
C11 C2 C1 106.76(12)
C18 O3 C19 117.18(13)
C11 N3 C12 130.55(13)
C4 C3 C2 110.99(14)
C5 C4 C3 111.40(15)
C22 O5 C23 116.37(12)
C10 C5 C6 118.62(18)
C10 C5 C4 120.16(15)
C6 C5 C4 121.22(18)
C7 C6 C5 120.3(2)
C8 C7 C6 120.9(2)
C7 C8 C9 120.7(2)
C8 C9 C10 119.0(2)
C5 C10 C9 120.56(17)
C5 C10 C1 122.16(15)
C9 C10 C1 117.28(17)
N3 C11 C2 113.03(13)
N3 C11 S1 125.83(12)
C2 C11 S1 120.82(11)
C17 C12 C13 119.68(15)
C17 C12 N3 116.50(15)
C13 C12 N3 123.73(15)
C14 C13 C12 118.97(18)
C15 C14 C13 121.47(19)
C16 C15 C14 119.12(17)
C15 C16 C17 120.5(2)
C12 C17 C16 120.24(18)
O2 C18 O3 126.57(15)
O2 C18 N1 123.68(15)
O3 C18 N1 109.75(13)
O3 C19 C21 104.80(16)
O3 C19 C20 108.73(14)
C21 C19 C20 113.6(2)
O4 C22 O5 126.12(14)
O4 C22 N2 124.24(14)
O5 C22 N2 109.58(13)
O5 C23 C24 108.28(17)
O5 C23 C25 105.13(15)
C24 C23 C25 115.2(2)

loop_
_geom_bond_atom_site_label_1
_geom_bond_atom_site_label_2
_geom_bond_distance
S1 C11 1.6637(16)
N1 C18 1.386(2)
N1 N2 1.3919(17)
N1 C2 1.4871(19)
O1 C1 1.203(2)
C1 C10 1.484(2)
C1 C2 1.573(2)
N2 C22 1.3754(19)
O2 C18 1.197(2)
C2 C3 1.535(2)
C2 C11 1.553(2)
O3 C18 1.3315(19)
O3 C19 1.467(2)
N3 C11 1.326(2)
N3 C12 1.4161(19)
C3 C4 1.533(3)
O4 C22 1.2116(19)
C4 C5 1.497(3)
O5 C22 1.3219(18)
O5 C23 1.4675(18)
C5 C10 1.393(3)
C5 C6 1.398(3)
C6 C7 1.382(4)
C7 C8 1.363(4)
C8 C9 1.386(3)
C9 C10 1.406(3)
C12 C17 1.382(2)
C12 C13 1.392(2)
C13 C14 1.382(3)
C14 C15 1.377(3)
C15 C16 1.375(3)
C16 C17 1.383(2)
C19 C21 1.503(3)
C19 C20 1.507(3)
C23 C24 1.495(3)
C23 C25 1.498(3)
